data_7063115
loop_
_publ_author_name
'Halder, Supriyo'
'Naskar, Srijita'
'Jana, Debashis'
'Kanrar, Gopal'
'Pramanik, Kausikisankar'
'Ganguly, Sanjib'

_publ_section_title
;
 Ruthenium complexes of redox non-innocent aryl-azo-oximes for catalytic
 \a-alkylation of ketones and synthesis of 2-substituted quinolines
;
_journal_issue 18
_journal_name_full 'New Journal of Chemistry'
_journal_page_first 8181
_journal_page_last 8194
_journal_paper_doi 10.1039/D4NJ00391H
_journal_volume 48
_journal_year 2024
_chemical_formula_moiety 'C16 H12 Cl N O'
_chemical_formula_sum 'C16 H12 Cl N O'
_chemical_formula_weight 269.72
_space_group_crystal_system orthorhombic
_space_group_IT_number 29
_space_group_name_Hall 'P 2c -2ac'
_space_group_name_H-M_alt 'P c a 21'
_atom_sites_solution_hydrogens geom
_atom_sites_solution_primary direct
_audit_creation_date 2024-03-17
_audit_creation_method
;
Olex2 1.5
(compiled 2023.08.24 svn.re1ec1418 for OlexSys, GUI svn.r6817)
;
_audit_update_record
;
2024-03-24 deposited with the CCDC.	2024-04-03 downloaded from the CCDC.
;
_cell_angle_alpha 90
_cell_angle_beta 90
_cell_angle_gamma 90
_cell_formula_units_Z 4
_cell_length_a 6.2230(7)
_cell_length_b 7.3093(8)
_cell_length_c 28.660(3)
_cell_measurement_reflns_used 9948
_cell_measurement_temperature 273(2)
_cell_measurement_theta_max 26.23
_cell_measurement_theta_min 2.79
_cell_volume 1303.6(2)
_computing_cell_refinement 'SAINT V8.40B (?, 2016)'
_computing_data_reduction 'SAINT V8.40B (?, 2016)'
_computing_molecular_graphics 'Olex2 1.5 (Dolomanov et al., 2009)'
_computing_publication_material 'Olex2 1.5 (Dolomanov et al., 2009)'
_computing_structure_refinement 'SHELXL 2013/4 (Sheldrick, 2015)'
_computing_structure_solution 'SHELXS  (Sheldrick, 2008)'
_diffrn_ambient_temperature 273.15
_diffrn_measured_fraction_theta_full 0.998
_diffrn_measured_fraction_theta_max 0.999
_diffrn_measurement_device_type 'Bruker APEX-II CCD'
_diffrn_measurement_method '\f and \w scans'
_diffrn_radiation_type MoK\a
_diffrn_radiation_wavelength 0.71073
_diffrn_reflns_av_R_equivalents 0.0514
_diffrn_reflns_av_unetI/netI 0.0319
_diffrn_reflns_Laue_measured_fraction_full 0.998
_diffrn_reflns_Laue_measured_fraction_max 0.999
_diffrn_reflns_limit_h_max 7
_diffrn_reflns_limit_h_min -7
_diffrn_reflns_limit_k_max 9
_diffrn_reflns_limit_k_min -9
_diffrn_reflns_limit_l_max 35
_diffrn_reflns_limit_l_min -35
_diffrn_reflns_number 25743
_diffrn_reflns_point_group_measured_fraction_full 0.993
_diffrn_reflns_point_group_measured_fraction_max 0.990
_diffrn_reflns_theta_full 25.242
_diffrn_reflns_theta_max 26.261
_diffrn_reflns_theta_min 2.787
_diffrn_source_current 0.99
_diffrn_source_power 0.0495
_diffrn_source_voltage 50.0
_diffrn_standards_number 0
_exptl_absorpt_coefficient_mu 0.283
_exptl_absorpt_correction_T_max 0.7454
_exptl_absorpt_correction_T_min 0.6493
_exptl_absorpt_correction_type multi-scan
_exptl_absorpt_process_details
;
SADABS-2016/2 (Bruker,2016/2) was used for absorption correction.
wR2(int) was 0.1379 before and 0.0773 after correction.
The Ratio of minimum to maximum transmission is 0.8711.
The \l/2 correction factor is Not present.
;
_exptl_crystal_colour 'light yellow'
_exptl_crystal_colour_modifier light
_exptl_crystal_colour_primary yellow
_exptl_crystal_density_diffrn 1.374
_exptl_crystal_description block
_exptl_crystal_F_000 560
_exptl_crystal_size_max 0.3
_exptl_crystal_size_mid 0.24
_exptl_crystal_size_min 0.2
_refine_diff_density_max 0.335
_refine_diff_density_min -0.261
_refine_diff_density_rms 0.057
_refine_ls_abs_structure_details
;
 Flack x determined using 1002 quotients [(I+)-(I-)]/[(I+)+(I-)]
 (Parsons and Flack (2004), Acta Cryst. A60, s61).
;
_refine_ls_abs_structure_Flack 0.08(3)
_refine_ls_extinction_method none
_refine_ls_goodness_of_fit_ref 1.040
_refine_ls_hydrogen_treatment constr
_refine_ls_matrix_type full
_refine_ls_number_parameters 173
_refine_ls_number_reflns 2591
_refine_ls_number_restraints 1
_refine_ls_restrained_S_all 1.040
_refine_ls_R_factor_all 0.0849
_refine_ls_R_factor_gt 0.0778
_refine_ls_shift/su_max 0.006
_refine_ls_shift/su_mean 0.001
_refine_ls_structure_factor_coef Fsqd
_refine_ls_weighting_details 'w=1/[\s^2^(Fo^2^)+(0.0783P)^2^+3.7614P] where P=(Fo^2^+2Fc^2^)/3'
_refine_ls_weighting_scheme calc
_refine_ls_wR_factor_gt 0.2027
_refine_ls_wR_factor_ref 0.2072
_reflns_Friedel_coverage 0.939
_reflns_Friedel_fraction_full 0.988
_reflns_Friedel_fraction_max 0.980
_reflns_number_gt 2366
_reflns_number_total 2591
_reflns_threshold_expression 'I > 2\s(I)'
_cod_data_source_file d4nj00391h2.cif
_cod_data_source_block 10t
_cod_depositor_comments 'Adding full bibliography for 7063114--7063119.cif.'
_cod_original_cell_volume 1303.6(3)
_cod_database_code 7063115
_shelxl_version_number 2013-4
_shelx_space_group_comment
;
The symmetry employed for this shelxl refinement is uniquely defined
by the following loop, which should always be used as a source of
symmetry information in preference to the above space-group names.
They are only intended as comments.
;
_olex2_refinement_description
;
1. Fixed Uiso
 At 1.2 times of:
  All C(H) groups
 At 1.5 times of:
  All C(H,H,H) groups
2.a Aromatic/amide H refined with riding coordinates:
 C15(H004), C11(H008), C5(H00B), C8(H00C), C2(H00D), C14(H00E), C12(H00F),
 C7(H00G), C6(H00I)
2.b Idealised Me refined as rotating group:
 C16(H00A,H00H,H00J)
;
_olex2_submission_special_instructions 'No special instructions were received'

loop_
_space_group_symop_operation_xyz
'x, y, z'
'-x, -y, z+1/2'
'x+1/2, -y, z'
'-x+1/2, y, z+1/2'

loop_
_atom_site_label
_atom_site_type_symbol
_atom_site_fract_x
_atom_site_fract_y
_atom_site_fract_z
_atom_site_U_iso_or_equiv
_atom_site_adp_type
_atom_site_occupancy
_atom_site_site_symmetry_order
_atom_site_calc_flag
_atom_site_refinement_flags_posn
_atom_site_refinement_flags_adp
_atom_site_refinement_flags_occupancy
_atom_site_disorder_assembly
_atom_site_disorder_group
Cl01 Cl 0.8957(6) 0.7172(5) 0.70872(10) 0.0827(10) Uani 1 1 d . . . . .
O002 O 0.3324(10) 0.7427(9) 0.3002(2) 0.0511(17) Uani 1 1 d . . . . .
N003 N 0.5761(10) 0.7876(8) 0.5161(2) 0.0320(13) Uani 1 1 d . . . . .
C004 C 0.4080(11) 0.8357(9) 0.4255(2) 0.0298(15) Uani 1 1 d . . . . .
H004 H 0.3408 0.8947 0.4502 0.036 Uiso 1 1 calc R U . . .
C005 C 0.7004(11) 0.7408(9) 0.4804(2) 0.0267(15) Uani 1 1 d . . . . .
C006 C 0.8713(12) 0.7111(9) 0.5689(3) 0.0323(16) Uani 1 1 d . . . . .
C007 C 0.6594(12) 0.7747(9) 0.5599(3) 0.0301(15) Uani 1 1 d . . . . .
C008 C 0.6982(12) 0.6594(10) 0.3951(2) 0.0336(17) Uani 1 1 d . . . . .
H008 H 0.8285 0.5992 0.3991 0.040 Uiso 1 1 calc R U . . .
C009 C 0.4119(13) 0.7507(9) 0.3445(3) 0.0329(17) Uani 1 1 d . . . . .
C00A C 0.6040(11) 0.7451(9) 0.4332(3) 0.0292(16) Uani 1 1 d . . . . .
C00B C 0.5283(14) 0.8249(12) 0.5981(3) 0.045(2) Uani 1 1 d . . . . .
H00B H 0.3914 0.8711 0.5926 0.054 Uiso 1 1 calc R U . . .
C00C C 0.9188(12) 0.6862(10) 0.4866(3) 0.0377(18) Uani 1 1 d . . . . .
H00C H 1.0043 0.6608 0.4608 0.045 Uiso 1 1 calc R U . . .
C00D C 0.9385(15) 0.6930(11) 0.6158(3) 0.0407(18) Uani 1 1 d . . . . .
H00D H 1.0760 0.6504 0.6224 0.049 Uiso 1 1 calc R U . . .
C00E C 0.3126(12) 0.8391(10) 0.3818(3) 0.0351(17) Uani 1 1 d . . . . .
H00E H 0.1830 0.9001 0.3774 0.042 Uiso 1 1 calc R U . . .
C00F C 0.6052(13) 0.6606(11) 0.3518(3) 0.0390(19) Uani 1 1 d . . . . .
H00F H 0.6720 0.6007 0.3271 0.047 Uiso 1 1 calc R U . . .
C00G C 1.0010(12) 0.6717(9) 0.5301(3) 0.0335(16) Uani 1 1 d . . . . .
H00G H 1.1430 0.6357 0.5343 0.040 Uiso 1 1 calc R U . . .
C00H C 0.8056(17) 0.7367(13) 0.6508(3) 0.050(2) Uani 1 1 d . . . . .
C00I C 0.5991(16) 0.8069(13) 0.6428(3) 0.054(2) Uani 1 1 d . . . . .
H00I H 0.5118 0.8406 0.6677 0.065 Uiso 1 1 calc R U . . .
C00J C 0.1349(15) 0.8302(17) 0.2901(3) 0.066(3) Uani 1 1 d . . . . .
H00A H 0.0927 0.8023 0.2586 0.099 Uiso 1 1 calc R U . . .
H00H H 0.1514 0.9601 0.2934 0.099 Uiso 1 1 calc R U . . .
H00J H 0.0265 0.7875 0.3113 0.099 Uiso 1 1 calc R U . . .

loop_
_atom_site_aniso_label
_atom_site_aniso_U_11
_atom_site_aniso_U_22
_atom_site_aniso_U_33
_atom_site_aniso_U_23
_atom_site_aniso_U_13
_atom_site_aniso_U_12
Cl01 0.091(2) 0.115(2) 0.0427(12) 0.0007(17) -0.0196(15) 0.0110(18)
O002 0.046(3) 0.067(4) 0.040(3) -0.008(3) -0.002(3) 0.007(3)
N003 0.028(3) 0.029(3) 0.039(3) 0.003(3) 0.001(3) 0.002(2)
C004 0.031(4) 0.024(3) 0.034(3) -0.001(3) 0.011(3) 0.006(3)
C005 0.030(4) 0.017(3) 0.033(3) -0.001(3) 0.002(3) -0.001(3)
C006 0.027(4) 0.025(3) 0.045(4) -0.005(3) -0.008(3) -0.005(3)
C007 0.036(4) 0.021(3) 0.033(3) -0.001(3) 0.005(3) 0.002(3)
C008 0.026(4) 0.033(4) 0.042(4) -0.002(3) 0.005(3) 0.006(3)
C009 0.038(4) 0.027(4) 0.033(4) 0.002(3) 0.004(3) -0.005(3)
C00A 0.025(3) 0.027(4) 0.036(4) 0.007(3) 0.006(3) -0.005(3)
C00B 0.037(4) 0.051(5) 0.046(4) -0.001(4) 0.003(4) 0.006(4)
C00C 0.027(4) 0.039(4) 0.048(5) -0.001(4) 0.006(3) 0.000(3)
C00D 0.039(4) 0.040(4) 0.043(4) -0.005(3) -0.003(4) -0.001(4)
C00E 0.030(4) 0.031(4) 0.045(4) 0.005(3) -0.001(3) 0.006(3)
C00F 0.036(4) 0.041(4) 0.039(4) -0.006(3) 0.012(3) 0.001(3)
C00G 0.024(4) 0.029(3) 0.047(4) -0.001(3) -0.004(3) 0.006(3)
C00H 0.059(5) 0.061(6) 0.031(4) 0.004(4) -0.015(4) -0.003(5)
C00I 0.063(6) 0.059(6) 0.041(5) -0.007(4) 0.005(5) 0.004(5)
C00J 0.051(5) 0.099(9) 0.049(6) 0.001(5) -0.009(5) 0.012(5)

loop_
_atom_type_symbol
_atom_type_description
_atom_type_scat_dispersion_real
_atom_type_scat_dispersion_imag
_atom_type_scat_source
C C 0.0033 0.0016 'International Tables Vol C Tables 4.2.6.8 and 6.1.1.4'
H H 0.0000 0.0000 'International Tables Vol C Tables 4.2.6.8 and 6.1.1.4'
Cl Cl 0.1484 0.1585 'International Tables Vol C Tables 4.2.6.8 and 6.1.1.4'
N N 0.0061 0.0033 'International Tables Vol C Tables 4.2.6.8 and 6.1.1.4'
O O 0.0106 0.0060 'International Tables Vol C Tables 4.2.6.8 and 6.1.1.4'

loop_
_geom_angle_atom_site_label_1
_geom_angle_atom_site_label_2
_geom_angle_atom_site_label_3
_geom_angle
_geom_angle_site_symmetry_1
_geom_angle_site_symmetry_3
_geom_angle_publ_flag
C009 O002 C00J 119.1(7) . . ?
C005 N003 C007 118.1(6) . . ?
C00A C004 H004 119.2 . . ?
C00E C004 H004 119.2 . . ?
C00E C004 C00A 121.6(6) . . ?
N003 C005 C00A 117.6(6) . . ?
N003 C005 C00C 122.0(7) . . ?
C00C C005 C00A 120.4(7) . . ?
C007 C006 C00D 118.5(7) . . ?
C00G C006 C007 117.2(7) . . ?
C00G C006 C00D 124.3(7) . . ?
N003 C007 C006 122.9(6) . . ?
N003 C007 C00B 118.5(7) . . ?
C006 C007 C00B 118.7(7) . . ?
C00A C008 H008 118.9 . . ?
C00A C008 C00F 122.1(7) . . ?
C00F C008 H008 118.9 . . ?
O002 C009 C00E 125.0(7) . . ?
O002 C009 C00F 115.8(7) . . ?
C00F C009 C00E 119.2(7) . . ?
C004 C00A C005 120.5(6) . . ?
C008 C00A C004 117.0(7) . . ?
C008 C00A C005 122.6(7) . . ?
C007 C00B H00B 119.4 . . ?
C00I C00B C007 121.1(8) . . ?
C00I C00B H00B 119.4 . . ?
C005 C00C H00C 120.1 . . ?
C00G C00C C005 119.9(7) . . ?
C00G C00C H00C 120.1 . . ?
C006 C00D H00D 119.8 . . ?
C00H C00D C006 120.5(8) . . ?
C00H C00D H00D 119.8 . . ?
C004 C00E C009 119.6(7) . . ?
C004 C00E H00E 120.2 . . ?
C009 C00E H00E 120.2 . . ?
C008 C00F C009 120.4(7) . . ?
C008 C00F H00F 119.8 . . ?
C009 C00F H00F 119.8 . . ?
C006 C00G H00G 120.1 . . ?
C00C C00G C006 119.8(7) . . ?
C00C C00G H00G 120.1 . . ?
C00D C00H Cl01 119.4(8) . . ?
C00D C00H C00I 122.1(8) . . ?
C00I C00H Cl01 118.4(8) . . ?
C00B C00I C00H 119.0(8) . . ?
C00B C00I H00I 120.5 . . ?
C00H C00I H00I 120.5 . . ?
O002 C00J H00A 109.5 . . ?
O002 C00J H00H 109.5 . . ?
O002 C00J H00J 109.5 . . ?
H00A C00J H00H 109.5 . . ?
H00A C00J H00J 109.5 . . ?
H00H C00J H00J 109.5 . . ?

loop_
_geom_bond_atom_site_label_1
_geom_bond_atom_site_label_2
_geom_bond_distance
_geom_bond_site_symmetry_2
_geom_bond_publ_flag
Cl01 C00H 1.758(8) . ?
O002 C009 1.363(9) . ?
O002 C00J 1.415(11) . ?
N003 C005 1.327(9) . ?
N003 C007 1.361(10) . ?
C004 H004 0.9300 . ?
C004 C00A 1.405(10) . ?
C004 C00E 1.386(10) . ?
C005 C00A 1.479(11) . ?
C005 C00C 1.428(10) . ?
C006 C007 1.421(10) . ?
C006 C00D 1.414(11) . ?
C006 C00G 1.404(11) . ?
C007 C00B 1.414(11) . ?
C008 H008 0.9300 . ?
C008 C00A 1.390(10) . ?
C008 C00F 1.369(11) . ?
C009 C00E 1.394(11) . ?
C009 C00F 1.387(11) . ?
C00B H00B 0.9300 . ?
C00B C00I 1.361(12) . ?
C00C H00C 0.9300 . ?
C00C C00G 1.350(11) . ?
C00D H00D 0.9300 . ?
C00D C00H 1.338(13) . ?
C00E H00E 0.9300 . ?
C00F H00F 0.9300 . ?
C00G H00G 0.9300 . ?
C00H C00I 1.403(13) . ?
C00I H00I 0.9300 . ?
C00J H00A 0.9600 . ?
C00J H00H 0.9600 . ?
C00J H00J 0.9600 . ?

loop_
_geom_torsion_atom_site_label_1
_geom_torsion_atom_site_label_2
_geom_torsion_atom_site_label_3
_geom_torsion_atom_site_label_4
_geom_torsion
_geom_torsion_site_symmetry_1
_geom_torsion_site_symmetry_2
_geom_torsion_site_symmetry_3
_geom_torsion_site_symmetry_4
_geom_torsion_publ_flag
Cl01 C00H C00I C00B 179.2(8) . . . . ?
O002 C009 C00E C004 179.1(6) . . . . ?
O002 C009 C00F C008 -179.6(7) . . . . ?
N003 C005 C00A C004 14.7(9) . . . . ?
N003 C005 C00A C008 -164.3(6) . . . . ?
N003 C005 C00C C00G 3.6(10) . . . . ?
N003 C007 C00B C00I 176.9(8) . . . . ?
C005 N003 C007 C006 -0.9(9) . . . . ?
C005 N003 C007 C00B 179.8(6) . . . . ?
C005 C00C C00G C006 -0.3(11) . . . . ?
C006 C007 C00B C00I -2.4(11) . . . . ?
C006 C00D C00H Cl01 -178.7(6) . . . . ?
C006 C00D C00H C00I -2.0(14) . . . . ?
C007 N003 C005 C00A 176.5(6) . . . . ?
C007 N003 C005 C00C -3.0(10) . . . . ?
C007 C006 C00D C00H -0.7(11) . . . . ?
C007 C006 C00G C00C -3.3(10) . . . . ?
C007 C00B C00I C00H -0.2(14) . . . . ?
C00A C004 C00E C009 0.2(11) . . . . ?
C00A C005 C00C C00G -175.8(7) . . . . ?
C00A C008 C00F C009 0.7(11) . . . . ?
C00C C005 C00A C004 -165.9(6) . . . . ?
C00C C005 C00A C008 15.1(10) . . . . ?
C00D C006 C007 N003 -176.5(7) . . . . ?
C00D C006 C007 C00B 2.8(9) . . . . ?
C00D C006 C00G C00C 177.3(7) . . . . ?
C00D C00H C00I C00B 2.5(15) . . . . ?
C00E C004 C00A C005 -178.9(6) . . . . ?
C00E C004 C00A C008 0.1(10) . . . . ?
C00E C009 C00F C008 -0.4(11) . . . . ?
C00F C008 C00A C004 -0.6(10) . . . . ?
C00F C008 C00A C005 178.5(7) . . . . ?
C00F C009 C00E C004 0.0(11) . . . . ?
C00G C006 C007 N003 4.0(9) . . . . ?
C00G C006 C007 C00B -176.7(7) . . . . ?
C00G C006 C00D C00H 178.8(8) . . . . ?
C00J O002 C009 C00E 0.4(11) . . . . ?
C00J O002 C009 C00F 179.5(8) . . . . ?
